data_4123194
loop_
_publ_author_name
'Robinson, Sean W.'
'Mustoe, Chantal L.'
'White, Nicholas G.'
'Brown, Asha'
'Thompson, Amber L.'
'Kennepohl, Pierre'
'Beer, Paul D.'

_publ_section_title
;
 Evidence for halogen bond covalency in acyclic and interlocked
 halogen-bonding receptor anion recognition.
;
_journal_issue 1
_journal_name_full 'Journal of the American Chemical Society'
_journal_page_first 499
_journal_page_last 507
_journal_paper_doi 10.1021/ja511648d
_journal_volume 137
_journal_year 2015
_chemical_compound_source synthesized
_chemical_formula_moiety 'C34 H36 I2 N7 O6, C32 H38 N2 O9, Cl'
_chemical_formula_sum 'C66 H74 Cl I2 N9 O15'
_chemical_formula_weight 1522.62
_space_group_IT_number 2
_symmetry_cell_setting triclinic
_symmetry_space_group_name_Hall '-P 1'
_symmetry_space_group_name_H-M 'P -1'
_atom_sites_solution_hydrogens difmap
_atom_sites_solution_primary other
_cell_angle_alpha 75.334(4)
_cell_angle_beta 70.075(4)
_cell_angle_gamma 86.233(4)
_cell_formula_units_Z 2
_cell_length_a 13.8599(6)
_cell_length_b 15.3852(8)
_cell_length_c 17.8614(7)
_cell_measurement_reflns_used 9243
_cell_measurement_temperature 100
_cell_measurement_theta_max 27
_cell_measurement_theta_min 2
_cell_volume 3463.2(3)
_computing_cell_refinement 'CrysAlis, (Oxford Diffraction, 2010)'
_computing_data_collection 'Crystal Clear (Rigaku, 1997--2002)'
_computing_data_reduction 'CrysAlis, (Oxford Diffraction, 2010)'
_computing_publication_material 'CRYSTALS (Betteridge et al., 2003)'
_computing_structure_refinement 'CRYSTALS (Betteridge et al., 2003)'
_computing_structure_solution 'Superflip (Palatinus & Chapuis, 2007)'
_diffrn_ambient_pressure 101
_diffrn_ambient_temperature 100
_diffrn_measured_fraction_theta_full 0.892
_diffrn_measured_fraction_theta_max 0.853
_diffrn_measurement_device Area
_diffrn_measurement_device_type synchrotron
_diffrn_measurement_method \w
_diffrn_radiation_monochromator synchrotron
_diffrn_radiation_type synchrotron
_diffrn_radiation_wavelength 0.68890
_diffrn_reflns_av_R_equivalents 0.055
_diffrn_reflns_limit_h_max 17
_diffrn_reflns_limit_h_min -16
_diffrn_reflns_limit_k_max 19
_diffrn_reflns_limit_k_min -19
_diffrn_reflns_limit_l_max 22
_diffrn_reflns_limit_l_min 0
_diffrn_reflns_number 42842
_diffrn_reflns_theta_full 25.091
_diffrn_reflns_theta_max 26.693
_diffrn_reflns_theta_min 1.515
_diffrn_standards_number 0
_exptl_absorpt_coefficient_mu 1.017
_exptl_absorpt_correction_T_max 1.00
_exptl_absorpt_correction_T_min 0.63
_exptl_absorpt_correction_type multi-scan
_exptl_absorpt_process_details 'CrysAlis, (Oxford Diffraction, 2002)'
_exptl_crystal_colour colourless
_exptl_crystal_density_diffrn 1.460
_exptl_crystal_density_meas ?
_exptl_crystal_density_method 'not measured'
_exptl_crystal_description needle
_exptl_crystal_F_000 1552
_exptl_crystal_size_max 0.025
_exptl_crystal_size_mid 0.020
_exptl_crystal_size_min 0.005
_platon_squeeze_details
;
The discrete Fourier transform of the void region were treated as 
contributions to the A and B parts of the calculated structure factors.
;
_refine_diff_density_max 1.98
_refine_diff_density_min -1.31
_refine_ls_extinction_method None
_refine_ls_goodness_of_fit_ref 1.0532
_refine_ls_hydrogen_treatment constr
_refine_ls_matrix_type full
_refine_ls_number_parameters 838
_refine_ls_number_reflns 10603
_refine_ls_number_restraints 200
_refine_ls_R_factor_all 0.0967
_refine_ls_R_factor_gt 0.0722
_refine_ls_shift/su_max 0.0002231
_refine_ls_shift/su_mean 0.0000077
_refine_ls_structure_factor_coef Fsqd
_refine_ls_weighting_details
;
 Method, part 1, Chebychev polynomial, (Watkin, 1994, Prince, 1982) 
 [weight] = 1.0/[A~0~*T~0~(x)+A~1~*T~1~(x) ... +A~n-1~]*T~n-1~(x)] 
 where A~i~ are the Chebychev coefficients listed below and x= Fcalc/Fmax 
 Method = Robust Weighting (Prince, 1982) 
 W = [weight] * [1-(deltaF/6*sigmaF)^2^]^2^ 
 A~i~ are: 
 0.261E+04 0.429E+04 0.267E+04 0.112E+04 254. 
;
_refine_ls_weighting_scheme calc
_refine_ls_wR_factor_all 0.2079
_refine_ls_wR_factor_gt 0.1827
_refine_ls_wR_factor_ref 0.2079
_reflns_limit_h_max 17
_reflns_limit_h_min -16
_reflns_limit_k_max 19
_reflns_limit_k_min -19
_reflns_limit_l_max 22
_reflns_limit_l_min 0
_reflns_number_gt 7351
_reflns_number_total 13714
_reflns_threshold_expression I>2.0\s(I)
_oxford_diffrn_Wilson_B_factor 5.40
_oxford_diffrn_Wilson_scale 0.20
_oxford_refine_ls_r_factor_ref 0.0966
_oxford_refine_ls_scale 2.46(2)
_oxford_reflns_number_all 10604
_oxford_reflns_threshold_expression_ref I>-3.0\s(I)
_cod_data_source_file ja511648d_si_002.cif
_cod_data_source_block 9Cl
_cod_depositor_comments
;
The following automatic conversions were performed:

'_atom_sites_solution_primary' value 'Other' changed to 'other'
according to
/home/saulius/struct/COD-crude-data--automatic-downloads/rss-feeds/ACS/lib/dictionaries/cif_core.dic
dictionary named 'cif_core.dic' version 2.4.2 from 2011-04-26.

Automatic conversion script
Id: cif_fix_values 2935 2014-11-11 08:27:57Z andrius 

The following automatic conversions were performed:

'_exptl_crystal_density_meas' value 'not measured' was changed to '?'
- the value is perceived as not measured.

Automatic conversion script
Id: cif_fix_values 3008 2015-01-20 13:52:24Z robertas 

 Adding full bibliography for 4123193--4123198.cif.
;
_cod_original_sg_symbol_H-M 'P -1 '
_cod_original_formula_sum 'C66 H74 Cl1 I2 N9 O15'
_cod_database_code 4123194

loop_
_symmetry_equiv_pos_as_xyz
x,y,z
-x,-y,-z

loop_
_atom_site_label
_atom_site_type_symbol
_atom_site_fract_x
_atom_site_fract_y
_atom_site_fract_z
_atom_site_U_iso_or_equiv
_atom_site_occupancy
_atom_site_adp_type
_atom_site_refinement_flags_posn
_atom_site_refinement_flags_adp
C1 C -0.4193(7) 0.3860(8) 0.3564(7) 0.1043 1.0000 Uani D .
C2 C -0.3444(6) 0.3403(7) 0.3072(6) 0.0963 1.0000 Uani D .
C3 C -0.2415(6) 0.3480(6) 0.3001(5) 0.0829 1.0000 Uani D .
C4 C -0.2142(6) 0.4035(6) 0.3413(5) 0.0814 1.0000 Uani D .
C5 C -0.2892(6) 0.4498(6) 0.3903(6) 0.0843 1.0000 Uani D .
C6 C -0.3925(6) 0.4401(7) 0.3987(6) 0.0961 1.0000 Uani D .
C7 C -0.1666(8) 0.2932(7) 0.2477(6) 0.0833 1.0000 Uani . .
O8 O -0.1990(6) 0.2378(6) 0.2229(5) 0.0987 1.0000 Uani . .
N9 N -0.0654(6) 0.3082(6) 0.2301(5) 0.0897 1.0000 Uani . .
C10 C 0.0118(9) 0.2558(8) 0.1836(7) 0.0949 1.0000 Uani . .
C11 C 0.1098(8) 0.3072(7) 0.1351(7) 0.0885 1.0000 Uani . .
O12 O 0.0950(5) 0.3802(4) 0.0738(4) 0.0837 1.0000 Uani . .
C13 C 0.1792(6) 0.4352(5) 0.0235(5) 0.0771 1.0000 Uani D .
C14 C 0.2802(6) 0.4141(5) 0.0190(6) 0.0815 1.0000 Uani D .
C15 C 0.3608(5) 0.4736(5) -0.0333(5) 0.0727 1.0000 Uani D .
C16 C 0.3414(5) 0.5534(5) -0.0823(5) 0.0712 1.0000 Uani D .
C17 C 0.2406(5) 0.5738(5) -0.0796(5) 0.0714 1.0000 Uani D .
C18 C 0.1602(6) 0.5147(5) -0.0270(6) 0.0794 1.0000 Uani D .
O19 O 0.4160(4) 0.6176(4) -0.1340(4) 0.0740 1.0000 Uani . .
C20 C 0.5201(7) 0.5942(7) -0.1477(7) 0.0874 1.0000 Uani . .
C21 C 0.5879(7) 0.6718(7) -0.2038(7) 0.0831 1.0000 Uani . .
O22 O 0.5843(4) 0.7362(4) -0.1585(4) 0.0704 1.0000 Uani . .
C23 C 0.6629(6) 0.8048(6) -0.2022(6) 0.0712 1.0000 Uani . .
C24 C 0.6505(6) 0.8703(7) -0.1507(6) 0.0753 1.0000 Uani . .
O25 O 0.5604(4) 0.9224(4) -0.1507(4) 0.0705 1.0000 Uani . .
C26 C 0.5513(7) 0.9909(7) -0.1109(7) 0.0874 1.0000 Uani . .
C27 C 0.4578(7) 1.0487(6) -0.1141(7) 0.0792 1.0000 Uani . .
O28 O 0.3673(4) 0.9987(4) -0.0643(4) 0.0803 1.0000 Uani . .
C29 C 0.2861(7) 1.0559(6) -0.0357(6) 0.0748 1.0000 Uani . .
C30 C 0.1932(7) 1.0009(7) 0.0229(7) 0.0825 1.0000 Uani . .
O31 O 0.2171(5) 0.9524(4) 0.0938(4) 0.0809 1.0000 Uani . .
C32 C 0.1421(5) 0.8937(6) 0.1534(5) 0.0757 1.0000 Uani D .
C33 C 0.0408(6) 0.8893(6) 0.1561(6) 0.0856 1.0000 Uani D .
C34 C -0.0283(6) 0.8272(7) 0.2199(7) 0.0980 1.0000 Uani D .
C35 C 0.0040(6) 0.7676(6) 0.2791(6) 0.0881 1.0000 Uani D .
C36 C 0.1056(6) 0.7723(6) 0.2762(5) 0.0837 1.0000 Uani D .
C37 C 0.1737(5) 0.8351(6) 0.2134(5) 0.0813 1.0000 Uani D .
O38 O -0.0695(5) 0.7068(6) 0.3386(5) 0.1013 1.0000 Uani . .
C39 C -0.0384(8) 0.6459(8) 0.3984(8) 0.0993 1.0000 Uani . .
C40 C -0.1319(10) 0.5874(10) 0.4605(9) 0.1224 1.0000 Uani . .
N41 N -0.1646(7) 0.5275(6) 0.4208(5) 0.0992 1.0000 Uani . .
C42 C -0.2638(9) 0.5107(8) 0.4362(7) 0.0919 1.0000 Uani . .
O43 O -0.3343(6) 0.5438(6) 0.4840(6) 0.1146 1.0000 Uani . .
N44 N 0.3097(4) 0.8065(4) -0.0912(4) 0.0674 1.0000 Uani D .
C45 C 0.3628(5) 0.7767(5) -0.0377(4) 0.0657 1.0000 Uani D .
C46 C 0.3113(5) 0.7340(5) 0.0442(4) 0.0651 1.0000 Uani D .
C47 C 0.2043(5) 0.7221(5) 0.0713(4) 0.0688 1.0000 Uani D .
C48 C 0.1507(5) 0.7513(6) 0.0158(5) 0.0714 1.0000 Uani D .
C49 C 0.2049(5) 0.7937(5) -0.0653(5) 0.0693 1.0000 Uani D .
C50 C 0.3639(7) 0.8510(7) -0.1759(6) 0.0764 1.0000 Uani . .
C51 C 0.3736(6) 0.7048(6) 0.0979(6) 0.0677 1.0000 Uani . .
N52 N 0.4703(5) 0.7432(5) 0.0753(5) 0.0732 1.0000 Uani . .
N53 N 0.5093(6) 0.7066(5) 0.1334(5) 0.0801 1.0000 Uani . .
N54 N 0.4442(6) 0.6418(5) 0.1900(5) 0.0774 1.0000 Uani . .
C55 C 0.3583(6) 0.6396(6) 0.1697(6) 0.0711 1.0000 Uani . .
I56 I 0.23823(4) 0.54497(4) 0.23793(4) 0.0750 1.0000 Uani . .
C57 C 0.4707(8) 0.5903(7) 0.2606(7) 0.0903 1.0000 Uani . .
C58 C 0.4485(8) 0.6448(9) 0.3254(7) 0.0984 1.0000 Uani . .
O59 O 0.3432(5) 0.6524(6) 0.3552(5) 0.0987 1.0000 Uani . .
C60 C 0.3034(6) 0.6985(7) 0.4160(6) 0.0947 1.0000 Uani D .
C61 C 0.3618(6) 0.7478(8) 0.4412(6) 0.0998 1.0000 Uani D .
C62 C 0.3139(7) 0.7953(8) 0.5007(7) 0.1051 1.0000 Uani D .
C63 C 0.2067(7) 0.7956(8) 0.5336(7) 0.1116 1.0000 Uani D U
C64 C 0.1492(6) 0.7409(7) 0.5123(6) 0.0992 1.0000 Uani D .
C65 C 0.1976(6) 0.6917(7) 0.4550(6) 0.0944 1.0000 Uani D .
O66 O 0.1471(7) 0.8354(6) 0.5953(5) 0.1261 1.0000 Uani D U
C67 C 0.1910(10) 0.9162(8) 0.5950(9) 0.1500 1.0000 Uani D U
C68 C 0.1215(10) 0.9510(10) 0.6672(8) 0.1708 1.0000 Uani D U
O69 O 0.0178(9) 0.9577(8) 0.6681(8) 0.1855 1.0000 Uani D U
C70 C 0.0174(10) 1.0297(10) 0.6027(6) 0.1953 1.0000 Uani D U
C71 C -0.0930(10) 1.0514(9) 0.6092(6) 0.1865 1.0000 Uani D U
C72 C -0.1701(10) 0.9914(9) 0.6454(6) 0.1584 1.0000 Uani D U
C73 C -0.2811(9) 1.0181(9) 0.6482(7) 0.1555 1.0000 Uani D U
O74 O -0.3095(8) 0.9564(7) 0.6068(6) 0.1502 1.0000 Uani D U
C75 C -0.4156(9) 0.9483(9) 0.6159(7) 0.1437 1.0000 Uani D U
C76 C -0.4240(11) 0.8842(7) 0.5643(5) 0.1326 1.0000 Uani D U
O77 O -0.3885(7) 0.9353(6) 0.4800(4) 0.1166 1.0000 Uani D U
C78 C -0.3690(9) 0.8840(7) 0.4209(5) 0.1015 1.0000 Uani D U
C79 C -0.3402(10) 0.9385(6) 0.3406(5) 0.1036 1.0000 Uani D .
C80 C -0.3123(9) 0.8996(7) 0.2742(5) 0.1064 1.0000 Uani D .
C81 C -0.3111(7) 0.8066(6) 0.2873(6) 0.0879 1.0000 Uani D .
C82 C -0.3397(7) 0.7525(6) 0.3669(6) 0.1026 1.0000 Uani D .
C83 C -0.3682(8) 0.7916(7) 0.4338(5) 0.1074 1.0000 Uani D .
O84 O -0.2800(5) 0.7760(5) 0.2169(5) 0.0903 1.0000 Uani . .
C85 C -0.2607(7) 0.6817(8) 0.2256(7) 0.0934 1.0000 Uani . .
C86 C -0.2254(7) 0.6635(8) 0.1427(8) 0.0961 1.0000 Uani . .
N87 N -0.1223(5) 0.7050(6) 0.0911(5) 0.0803 1.0000 Uani . .
N88 N -0.1125(6) 0.7815(7) 0.0312(6) 0.0877 1.0000 Uani . .
N89 N -0.0139(6) 0.8046(6) -0.0014(5) 0.0825 1.0000 Uani . .
C90 C 0.0380(7) 0.7418(6) 0.0397(6) 0.0715 1.0000 Uani . .
C91 C -0.0294(6) 0.6775(7) 0.0983(6) 0.0759 1.0000 Uani . .
I92 I -0.00837(4) 0.56464(4) 0.18119(4) 0.0805 1.0000 Uani . .
Cl93 Cl 0.0492(2) 0.41434(19) 0.32739(17) 0.0948 1.0000 Uani . .
H11 H -0.4882 0.3804 0.3615 0.1249 1.0000 Uiso R .
H21 H -0.3627 0.3047 0.2790 0.1131 1.0000 Uiso R .
H41 H -0.1455 0.4092 0.3360 0.0961 1.0000 Uiso R .
H61 H -0.4430 0.4701 0.4322 0.1159 1.0000 Uiso R .
H101 H 0.0243 0.2029 0.2218 0.1121 1.0000 Uiso R .
H102 H -0.0149 0.2379 0.1462 0.1120 1.0000 Uiso R .
H111 H 0.1340 0.3306 0.1714 0.1100 1.0000 Uiso R .
H112 H 0.1613 0.2670 0.1092 0.1099 1.0000 Uiso R .
H141 H 0.2935 0.3600 0.0510 0.0989 1.0000 Uiso R .
H151 H 0.4281 0.4595 -0.0358 0.0880 1.0000 Uiso R .
H171 H 0.2271 0.6264 -0.1135 0.0850 1.0000 Uiso R .
H181 H 0.0926 0.5285 -0.0254 0.0970 1.0000 Uiso R .
H201 H 0.5328 0.5788 -0.0956 0.1038 1.0000 Uiso R .
H202 H 0.5344 0.5431 -0.1721 0.1040 1.0000 Uiso R .
H211 H 0.6577 0.6513 -0.2219 0.1010 1.0000 Uiso R .
H212 H 0.5665 0.6971 -0.2513 0.1010 1.0000 Uiso R .
H231 H 0.7305 0.7787 -0.2114 0.0860 1.0000 Uiso R .
H232 H 0.6552 0.8359 -0.2544 0.0858 1.0000 Uiso R .
H241 H 0.7109 0.9093 -0.1717 0.0921 1.0000 Uiso R .
H242 H 0.6417 0.8366 -0.0950 0.0921 1.0000 Uiso R .
H261 H 0.6124 1.0292 -0.1362 0.1080 1.0000 Uiso R .
H262 H 0.5429 0.9646 -0.0531 0.1081 1.0000 Uiso R .
H271 H 0.4613 1.1016 -0.0950 0.0960 1.0000 Uiso R .
H272 H 0.4585 1.0667 -0.1703 0.0960 1.0000 Uiso R .
H291 H 0.3075 1.0942 -0.0079 0.0911 1.0000 Uiso R .
H292 H 0.2702 1.0931 -0.0826 0.0910 1.0000 Uiso R .
H302 H 0.1371 1.0405 0.0390 0.0991 1.0000 Uiso R .
H301 H 0.1747 0.9593 -0.0030 0.0989 1.0000 Uiso R .
H331 H 0.0197 0.9259 0.1148 0.1029 1.0000 Uiso R .
H341 H -0.0971 0.8262 0.2238 0.1211 1.0000 Uiso R .
H361 H 0.1275 0.7340 0.3162 0.1009 1.0000 Uiso R .
H371 H 0.2416 0.8377 0.2110 0.0989 1.0000 Uiso R .
H391 H -0.0125 0.6789 0.4272 0.1190 1.0000 Uiso R .
H392 H 0.0154 0.6087 0.3726 0.1190 1.0000 Uiso R .
H401 H -0.1883 0.6246 0.4812 0.1399 1.0000 Uiso R .
H402 H -0.1118 0.5516 0.5058 0.1399 1.0000 Uiso R .
H451 H 0.4335 0.7853 -0.0564 0.0790 1.0000 Uiso R .
H471 H 0.1691 0.6945 0.1262 0.0829 1.0000 Uiso R .
H491 H 0.1705 0.8134 -0.1028 0.0841 1.0000 Uiso R .
H502 H 0.3230 0.8469 -0.2085 0.1141 1.0000 Uiso R .
H501 H 0.3773 0.9131 -0.1812 0.1139 1.0000 Uiso R .
H503 H 0.4276 0.8213 -0.1947 0.1140 1.0000 Uiso R .
H571 H 0.5424 0.5745 0.2437 0.1090 1.0000 Uiso R .
H572 H 0.4287 0.5354 0.2850 0.1088 1.0000 Uiso R .
H581 H 0.4813 0.7041 0.3010 0.1210 1.0000 Uiso R .
H582 H 0.4726 0.6134 0.3700 0.1209 1.0000 Uiso R .
H611 H 0.4339 0.7496 0.4175 0.1251 1.0000 Uiso R .
H621 H 0.3535 0.8257 0.5194 0.1281 1.0000 Uiso R .
H641 H 0.0783 0.7371 0.5365 0.1211 1.0000 Uiso R .
H651 H 0.1585 0.6535 0.4435 0.1100 1.0000 Uiso R .
H672 H 0.2577 0.9051 0.6007 0.1812 1.0000 Uiso R .
H671 H 0.1960 0.9608 0.5443 0.1811 1.0000 Uiso R .
H682 H 0.1457 1.0114 0.6612 0.2020 1.0000 Uiso R .
H681 H 0.1239 0.9115 0.7190 0.2021 1.0000 Uiso R .
H701 H 0.0503 1.0812 0.6079 0.2321 1.0000 Uiso R .
H702 H 0.0558 1.0144 0.5508 0.2320 1.0000 Uiso R .
H711 H -0.1065 1.1095 0.5823 0.2242 1.0000 Uiso R .
H721 H -0.1570 0.9340 0.6727 0.1921 1.0000 Uiso R .
H731 H -0.3287 1.0093 0.7041 0.1860 1.0000 Uiso R .
H732 H -0.2824 1.0806 0.6195 0.1860 1.0000 Uiso R .
H751 H -0.4426 1.0072 0.5981 0.1711 1.0000 Uiso R .
H752 H -0.4539 0.9217 0.6735 0.1711 1.0000 Uiso R .
H761 H -0.4949 0.8654 0.5801 0.1580 1.0000 Uiso R .
H762 H -0.3828 0.8313 0.5719 0.1578 1.0000 Uiso R .
H791 H -0.3366 1.0006 0.3314 0.1251 1.0000 Uiso R .
H801 H -0.2967 0.9360 0.2208 0.1300 1.0000 Uiso R .
H821 H -0.3400 0.6898 0.3762 0.1229 1.0000 Uiso R .
H831 H -0.3862 0.7548 0.4866 0.1270 1.0000 Uiso R .
H852 H -0.3224 0.6463 0.2608 0.1091 1.0000 Uiso R .
H851 H -0.2069 0.6653 0.2496 0.1089 1.0000 Uiso R .
H862 H -0.2743 0.6903 0.1159 0.1139 1.0000 Uiso R .
H861 H -0.2243 0.5993 0.1476 0.1139 1.0000 Uiso R .
H91 H -0.0469 0.3418 0.2546 0.1070 1.0000 Uiso R .
H411 H -0.1202 0.4922 0.3977 0.1182 1.0000 Uiso R .

loop_
_atom_site_aniso_label
_atom_site_aniso_U_11
_atom_site_aniso_U_22
_atom_site_aniso_U_33
_atom_site_aniso_U_23
_atom_site_aniso_U_13
_atom_site_aniso_U_12
C1 0.087(8) 0.140(10) 0.093(8) -0.010(7) -0.046(7) -0.036(7)
C2 0.081(7) 0.135(10) 0.076(6) -0.021(6) -0.028(6) -0.025(7)
C3 0.066(6) 0.110(7) 0.074(6) -0.003(5) -0.034(5) -0.029(5)
C4 0.066(6) 0.101(7) 0.075(6) -0.011(5) -0.025(5) -0.020(5)
C5 0.077(6) 0.093(7) 0.081(6) -0.009(5) -0.029(5) -0.025(5)
C6 0.081(7) 0.122(9) 0.073(6) -0.003(6) -0.022(5) -0.014(6)
C7 0.074(6) 0.103(7) 0.075(6) -0.012(5) -0.031(5) -0.014(5)
O8 0.088(5) 0.126(6) 0.105(5) -0.039(5) -0.051(4) -0.018(4)
N9 0.073(5) 0.107(6) 0.094(6) -0.020(5) -0.032(4) -0.025(5)
C10 0.091(7) 0.094(7) 0.100(8) -0.017(6) -0.034(6) -0.011(6)
C11 0.084(7) 0.087(7) 0.098(7) -0.017(6) -0.034(6) -0.017(5)
O12 0.065(4) 0.083(4) 0.106(5) -0.012(4) -0.038(4) -0.012(3)
C13 0.067(5) 0.090(6) 0.084(6) -0.029(5) -0.030(5) -0.009(5)
C14 0.068(6) 0.082(6) 0.098(7) -0.021(5) -0.033(5) -0.003(5)
C15 0.055(5) 0.080(6) 0.090(6) -0.029(5) -0.026(4) 0.001(4)
C16 0.071(5) 0.073(5) 0.079(6) -0.034(5) -0.026(5) -0.003(4)
C17 0.064(5) 0.079(6) 0.086(6) -0.029(5) -0.038(5) 0.006(4)
C18 0.071(6) 0.079(6) 0.094(7) -0.025(5) -0.033(5) -0.001(5)
O19 0.058(3) 0.081(4) 0.086(4) -0.030(3) -0.021(3) -0.005(3)
C20 0.064(6) 0.097(7) 0.101(7) -0.045(6) -0.014(5) 0.001(5)
C21 0.059(5) 0.091(7) 0.098(7) -0.040(6) -0.012(5) -0.002(5)
O22 0.056(3) 0.083(4) 0.076(4) -0.034(3) -0.016(3) 0.000(3)
C23 0.052(4) 0.084(6) 0.075(5) -0.023(5) -0.013(4) -0.008(4)
C24 0.052(5) 0.094(6) 0.086(6) -0.034(5) -0.022(4) -0.003(4)
O25 0.054(3) 0.079(4) 0.086(4) -0.034(3) -0.023(3) -0.008(3)
C26 0.066(6) 0.095(7) 0.108(7) -0.044(6) -0.022(5) -0.018(5)
C27 0.073(6) 0.073(6) 0.101(7) -0.032(5) -0.032(5) 0.000(5)
O28 0.061(3) 0.070(4) 0.110(5) -0.036(3) -0.018(3) -0.005(3)
C29 0.065(5) 0.076(6) 0.093(6) -0.033(5) -0.031(5) 0.003(4)
C30 0.061(5) 0.091(7) 0.112(8) -0.047(6) -0.034(5) 0.003(5)
O31 0.059(3) 0.090(4) 0.101(5) -0.023(4) -0.034(3) -0.013(3)
C32 0.063(5) 0.085(6) 0.092(6) -0.043(5) -0.026(5) 0.000(5)
C33 0.053(5) 0.095(7) 0.119(8) -0.040(6) -0.033(5) 0.003(5)
C34 0.055(5) 0.103(8) 0.146(10) -0.049(8) -0.033(6) -0.004(5)
C35 0.060(5) 0.089(7) 0.113(8) -0.046(6) -0.006(5) -0.021(5)
C36 0.063(5) 0.099(7) 0.098(7) -0.040(6) -0.024(5) -0.010(5)
C37 0.050(5) 0.090(7) 0.107(7) -0.043(6) -0.014(5) -0.013(4)
O38 0.072(4) 0.104(5) 0.122(6) -0.032(5) -0.018(4) -0.022(4)
C39 0.070(6) 0.112(9) 0.109(8) -0.046(7) -0.001(6) -0.032(6)
C40 0.090(8) 0.140(11) 0.131(10) -0.048(9) -0.008(7) -0.056(8)
N41 0.085(6) 0.113(7) 0.091(6) -0.034(5) -0.006(5) -0.039(5)
C42 0.077(7) 0.110(8) 0.078(6) -0.013(6) -0.016(5) -0.020(6)
O43 0.083(5) 0.126(7) 0.131(7) -0.045(6) -0.018(5) -0.020(5)
N44 0.052(4) 0.069(4) 0.084(5) -0.029(4) -0.016(4) -0.013(3)
C45 0.051(4) 0.072(5) 0.091(6) -0.036(5) -0.032(4) -0.003(4)
C46 0.047(4) 0.065(5) 0.086(6) -0.033(4) -0.016(4) -0.004(4)
C47 0.056(5) 0.068(5) 0.091(6) -0.039(5) -0.021(4) -0.001(4)
C48 0.047(4) 0.073(5) 0.107(7) -0.037(5) -0.030(5) -0.002(4)
C49 0.058(5) 0.074(5) 0.085(6) -0.030(5) -0.027(4) -0.003(4)
C50 0.058(5) 0.087(6) 0.085(6) -0.025(5) -0.020(5) -0.011(4)
C51 0.050(4) 0.074(5) 0.083(6) -0.025(5) -0.022(4) -0.008(4)
N52 0.051(4) 0.085(5) 0.089(5) -0.028(4) -0.024(4) -0.010(3)
N53 0.059(4) 0.084(5) 0.102(6) -0.018(4) -0.031(4) -0.018(4)
N54 0.059(4) 0.082(5) 0.094(5) -0.021(4) -0.029(4) -0.008(4)
C55 0.048(4) 0.078(6) 0.099(7) -0.034(5) -0.032(4) 0.002(4)
I56 0.0535(3) 0.0742(4) 0.0983(5) -0.0245(3) -0.0228(3) -0.0080(3)
C57 0.081(7) 0.092(7) 0.107(8) -0.019(6) -0.046(6) -0.009(5)
C58 0.068(6) 0.136(10) 0.090(7) -0.015(7) -0.033(6) -0.016(6)
O59 0.074(4) 0.133(6) 0.096(5) -0.045(5) -0.022(4) -0.011(4)
C60 0.072(6) 0.115(8) 0.093(7) -0.003(6) -0.034(6) -0.023(6)
C61 0.078(7) 0.135(10) 0.089(7) -0.039(7) -0.022(6) 0.001(7)
C62 0.079(7) 0.131(10) 0.101(8) -0.020(7) -0.025(6) -0.027(7)
C63 0.104(7) 0.138(7) 0.084(6) -0.029(5) -0.013(5) -0.027(6)
C64 0.072(6) 0.119(9) 0.099(8) -0.014(7) -0.023(6) -0.025(6)
C65 0.074(6) 0.104(8) 0.094(7) -0.014(6) -0.020(6) -0.014(6)
O66 0.120(5) 0.138(6) 0.105(5) -0.028(4) -0.012(4) -0.041(4)
C67 0.163(6) 0.136(7) 0.132(7) -0.043(5) -0.008(6) -0.045(5)
C68 0.179(7) 0.139(7) 0.165(7) -0.056(5) -0.002(6) -0.023(7)
O69 0.180(6) 0.149(7) 0.185(7) -0.040(5) -0.005(6) -0.015(6)
C70 0.190(6) 0.161(8) 0.189(8) -0.031(6) -0.010(8) -0.024(7)
C71 0.196(7) 0.156(8) 0.172(8) -0.043(7) -0.012(8) -0.011(6)
C72 0.192(7) 0.149(8) 0.133(7) -0.048(6) -0.041(6) -0.008(6)
C73 0.197(6) 0.149(8) 0.110(7) -0.038(5) -0.034(7) 0.006(6)
O74 0.181(6) 0.153(6) 0.106(5) -0.031(4) -0.035(5) 0.000(6)
C75 0.172(6) 0.159(7) 0.078(4) -0.019(5) -0.023(6) 0.010(7)
C76 0.141(6) 0.153(7) 0.078(4) -0.014(4) -0.016(5) 0.004(6)
O77 0.110(5) 0.144(6) 0.078(3) -0.016(3) -0.017(4) 0.004(4)
C78 0.080(6) 0.135(8) 0.084(6) -0.014(4) -0.030(5) 0.005(6)
C79 0.123(10) 0.110(8) 0.078(7) -0.021(6) -0.038(7) 0.012(7)
C80 0.118(9) 0.118(10) 0.099(8) -0.023(7) -0.059(7) 0.011(7)
C81 0.067(6) 0.106(8) 0.103(8) -0.035(7) -0.037(6) -0.001(5)
C82 0.052(5) 0.132(10) 0.107(9) -0.017(8) -0.013(6) -0.008(6)
C83 0.065(6) 0.148(12) 0.089(8) -0.009(8) -0.013(6) -0.006(7)
O84 0.068(4) 0.108(5) 0.107(5) -0.037(4) -0.037(4) 0.002(4)
C85 0.050(5) 0.110(8) 0.112(8) -0.029(7) -0.013(5) -0.014(5)
C86 0.045(5) 0.110(8) 0.135(9) -0.039(7) -0.024(5) -0.007(5)
N87 0.043(4) 0.104(6) 0.103(6) -0.036(5) -0.026(4) -0.001(4)
N88 0.050(4) 0.110(7) 0.106(6) -0.031(5) -0.026(4) -0.003(4)
N89 0.054(4) 0.090(5) 0.107(6) -0.025(5) -0.030(4) -0.003(4)
C90 0.060(5) 0.075(5) 0.092(6) -0.028(5) -0.035(5) 0.001(4)
C91 0.048(5) 0.095(6) 0.095(6) -0.045(5) -0.019(4) -0.003(4)
I92 0.0546(3) 0.0855(4) 0.0993(5) -0.0216(3) -0.0214(3) -0.0133(3)
Cl93 0.0779(15) 0.1003(18) 0.1023(18) -0.0158(14) -0.0239(13) -0.0425(14)

loop_
_atom_type_symbol
_atom_type_scat_dispersion_real
_atom_type_scat_dispersion_imag
_atom_type_scat_Cromer_Mann_a1
_atom_type_scat_Cromer_Mann_b1
_atom_type_scat_Cromer_Mann_a2
_atom_type_scat_Cromer_Mann_b2
_atom_type_scat_Cromer_Mann_a3
_atom_type_scat_Cromer_Mann_b3
_atom_type_scat_Cromer_Mann_a4
_atom_type_scat_Cromer_Mann_b4
_atom_type_scat_Cromer_Mann_c
_atom_type_scat_source
C 0.0020 0.0020 2.3100 20.8439 1.0200 10.2075 1.5886 0.5687 0.8650 51.6512 0.2156 'International Tables Vol C 4.2.6.8 and 6.1.1.4'
H 0.0000 0.0000 0.4930 10.5109 0.3229 26.1257 0.1402 3.1424 0.0408 57.7998 0.0030 'International Tables Vol C 4.2.6.8 and 6.1.1.4'
O 0.0070 0.0060 3.0485 13.2771 2.2868 5.7011 1.5463 0.3239 0.8670 32.9089 0.2508 'International Tables Vol C 4.2.6.8 and 6.1.1.4'
I -0.7740 1.7190 20.1472 4.3470 18.9949 0.3814 7.5138 27.7660 2.2735 66.8776 4.0712 'International Tables Vol C 4.2.6.8 and 6.1.1.4'
Cl 0.1250 0.1500 11.4604 0.0104 7.1964 1.1662 6.2556 18.5194 1.6455 47.7784 -9.5574 'International Tables Vol C 4.2.6.8 and 6.1.1.4'
N 0.0040 0.0030 12.2126 0.0057 3.1322 9.8933 2.0125 28.9975 1.1663 0.5826 -11.5290 'International Tables Vol C 4.2.6.8 and 6.1.1.4'

loop_
_geom_angle_atom_site_label_1
_geom_angle_atom_site_label_2
_geom_angle_atom_site_label_3
_geom_angle
_geom_angle_publ_flag
C2 C1 C6 120.5(6) yes
C2 C1 H11 119.9 no
C6 C1 H11 119.6 no
C1 C2 C3 120.1(6) yes
C1 C2 H21 120.1 no
C3 C2 H21 119.8 no
C2 C3 C4 119.5(6) yes
C2 C3 C7 116.0(7) yes
C4 C3 C7 124.4(7) yes
C3 C4 C5 120.4(6) yes
C3 C4 H41 119.6 no
C5 C4 H41 120.0 no
C4 C5 C6 119.8(6) yes
C4 C5 C42 122.5(7) yes
C6 C5 C42 117.7(8) yes
C5 C6 C1 119.7(6) yes
C5 C6 H61 120.1 no
C1 C6 H61 120.2 no
C3 C7 O8 119.7(9) yes
C3 C7 N9 117.6(9) yes
O8 C7 N9 122.7(10) yes
C7 N9 C10 121.4(9) yes
C7 N9 H91 118.9 no
C10 N9 H91 118.5 no
N9 C10 C11 112.6(9) yes
N9 C10 H101 108.3 no
C11 C10 H101 109.6 no
N9 C10 H102 108.1 no
C11 C10 H102 108.5 no
H101 C10 H102 109.6 no
C10 C11 O12 110.5(9) yes
C10 C11 H111 109.4 no
O12 C11 H111 108.6 no
C10 C11 H112 109.3 no
O12 C11 H112 109.6 no
H111 C11 H112 109.5 no
C11 O12 C13 117.6(7) yes
O12 C13 C14 124.0(7) yes
O12 C13 C18 116.7(6) yes
C14 C13 C18 119.2(6) yes
C13 C14 C15 120.4(6) yes
C13 C14 H141 119.5 no
C15 C14 H141 120.1 no
C14 C15 C16 120.2(5) yes
C14 C15 H151 120.2 no
C16 C15 H151 119.6 no
C15 C16 C17 119.7(5) yes
C15 C16 O19 124.2(6) yes
C17 C16 O19 116.1(6) yes
C16 C17 C18 120.1(6) yes
C16 C17 H171 120.2 no
C18 C17 H171 119.6 no
C13 C18 C17 120.4(6) yes
C13 C18 H181 119.6 no
C17 C18 H181 120.0 no
C16 O19 C20 117.8(7) yes
O19 C20 C21 109.7(9) yes
O19 C20 H201 109.3 no
C21 C20 H201 109.0 no
O19 C20 H202 109.3 no
C21 C20 H202 109.8 no
H201 C20 H202 109.8 no
C20 C21 O22 108.1(8) yes
C20 C21 H211 108.7 no
O22 C21 H211 108.4 no
C20 C21 H212 110.6 no
O22 C21 H212 111.5 no
H211 C21 H212 109.5 no
C21 O22 C23 112.0(6) yes
O22 C23 C24 107.7(7) yes
O22 C23 H231 110.3 no
C24 C23 H231 109.5 no
O22 C23 H232 110.2 no
C24 C23 H232 109.1 no
H231 C23 H232 109.9 no
C23 C24 O25 109.8(7) yes
C23 C24 H241 109.9 no
O25 C24 H241 110.4 no
C23 C24 H242 108.0 no
O25 C24 H242 108.8 no
H241 C24 H242 109.9 no
C24 O25 C26 112.1(7) yes
O25 C26 C27 111.9(8) yes
O25 C26 H261 109.9 no
C27 C26 H261 108.6 no
O25 C26 H262 109.3 no
C27 C26 H262 107.7 no
H261 C26 H262 109.4 no
C26 C27 O28 109.7(8) yes
C26 C27 H271 109.2 no
O28 C27 H271 110.0 no
C26 C27 H272 109.0 no
O28 C27 H272 109.4 no
H271 C27 H272 109.5 no
C27 O28 C29 111.0(7) yes
O28 C29 C30 110.0(8) yes
O28 C29 H291 109.4 no
C30 C29 H291 109.6 no
O28 C29 H292 108.6 no
C30 C29 H292 109.8 no
H291 C29 H292 109.4 no
C29 C30 O31 108.2(7) yes
C29 C30 H302 109.2 no
O31 C30 H302 109.4 no
C29 C30 H301 109.9 no
O31 C30 H301 110.0 no
H302 C30 H301 110.1 no
C30 O31 C32 116.8(6) yes
O31 C32 C33 125.0(7) yes
O31 C32 C37 115.5(6) yes
C33 C32 C37 119.5(6) yes
C32 C33 C34 119.7(6) yes
C32 C33 H331 120.4 no
C34 C33 H331 119.9 no
C33 C34 C35 120.6(6) yes
C33 C34 H341 120.0 no
C35 C34 H341 119.3 no
C34 C35 C36 119.5(6) yes
C34 C35 O38 116.3(7) yes
C36 C35 O38 124.2(8) yes
C35 C36 C37 119.7(6) yes
C35 C36 H361 120.3 no
C37 C36 H361 120.0 no
C32 C37 C36 120.9(6) yes
C32 C37 H371 119.3 no
C36 C37 H371 119.7 no
C35 O38 C39 117.2(8) yes
O38 C39 C40 109.1(10) yes
O38 C39 H391 109.0 no
C40 C39 H391 108.9 no
O38 C39 H392 109.9 no
C40 C39 H392 110.7 no
H391 C39 H392 109.3 no
C39 C40 N41 110.1(10) yes
C39 C40 H401 110.6 no
N41 C40 H401 109.1 no
C39 C40 H402 108.3 no
N41 C40 H402 109.4 no
H401 C40 H402 109.3 no
C40 N41 C42 121.5(10) yes
C40 N41 H411 118.4 no
C42 N41 H411 118.1 no
C5 C42 N41 117.3(10) yes
C5 C42 O43 119.4(10) yes
N41 C42 O43 123.3(11) yes
C45 N44 C49 120.6(5) yes
C45 N44 C50 120.0(6) yes
C49 N44 C50 119.4(6) yes
N44 C45 C46 120.5(5) yes
N44 C45 H451 119.4 no
C46 C45 H451 120.1 no
C45 C46 C47 119.1(5) yes
C45 C46 C51 117.2(6) yes
C47 C46 C51 123.7(6) yes
C46 C47 C48 120.0(5) yes
C46 C47 H471 119.7 no
C48 C47 H471 120.3 no
C47 C48 C49 119.0(5) yes
C47 C48 C90 123.2(7) yes
C49 C48 C90 117.7(6) yes
C48 C49 N44 120.7(5) yes
C48 C49 H491 120.0 no
N44 C49 H491 119.3 no
N44 C50 H502 109.1 no
N44 C50 H501 110.7 no
H502 C50 H501 109.4 no
N44 C50 H503 109.0 no
H502 C50 H503 109.0 no
H501 C50 H503 109.7 no
C46 C51 N52 119.6(8) yes
C46 C51 C55 132.5(7) yes
N52 C51 C55 107.9(8) yes
C51 N52 N53 107.7(7) yes
N52 N53 N54 109.2(7) yes
N53 N54 C55 109.3(8) yes
N53 N54 C57 119.8(7) yes
C55 N54 C57 130.9(8) yes
C51 C55 N54 105.8(8) yes
C51 C55 I56 131.5(6) yes
N54 C55 I56 122.6(7) yes
C55 I56 Cl93 174.4(3) yes
N54 C57 C58 110.1(9) yes
N54 C57 H571 110.3 no
C58 C57 H571 110.2 no
N54 C57 H572 109.0 no
C58 C57 H572 108.4 no
H571 C57 H572 108.9 no
C57 C58 O59 106.4(9) yes
C57 C58 H581 110.7 no
O59 C58 H581 110.2 no
C57 C58 H582 110.3 no
O59 C58 H582 109.4 no
H581 C58 H582 109.7 no
C58 O59 C60 117.5(8) yes
O59 C60 C61 124.6(7) yes
O59 C60 C65 116.1(7) yes
C61 C60 C65 119.2(6) yes
C60 C61 C62 120.2(6) yes
C60 C61 H611 119.7 no
C62 C61 H611 120.1 no
C61 C62 C63 120.1(6) yes
C61 C62 H621 119.9 no
C63 C62 H621 120.0 no
C62 C63 C64 119.0(6) yes
C62 C63 O66 127.6(8) yes
C64 C63 O66 112.8(7) yes
C63 C64 C65 120.2(6) yes
C63 C64 H641 120.1 no
C65 C64 H641 119.7 no
C60 C65 C64 120.7(6) yes
C60 C65 H651 120.3 no
C64 C65 H651 119.0 no
C63 O66 C67 113.6(6) yes
O66 C67 C68 108.6(7) yes
O66 C67 H672 110.1 no
C68 C67 H672 108.9 no
O66 C67 H671 109.5 no
C68 C67 H671 108.9 no
H672 C67 H671 110.7 no
C67 C68 O69 111.6(8) yes
C67 C68 H682 108.0 no
O69 C68 H682 107.4 no
C67 C68 H681 110.2 no
O69 C68 H681 109.6 no
H682 C68 H681 109.9 no
C68 O69 C70 105.9(8) yes
O69 C70 C71 108.6(7) yes
O69 C70 H701 107.5 no
C71 C70 H701 109.4 no
O69 C70 H702 109.7 no
C71 C70 H702 111.6 no
H701 C70 H702 110.0 no
C70 C71 C72 123.8(8) yes
C70 C71 H711 117.7 no
C72 C71 H711 118.3 no
C71 C72 C73 120.9(8) yes
C71 C72 H721 118.4 no
C73 C72 H721 120.5 no
C72 C73 O74 104.0(7) yes
C72 C73 H731 112.3 no
O74 C73 H731 109.7 no
C72 C73 H732 110.4 no
O74 C73 H732 111.7 no
H731 C73 H732 108.6 no
C73 O74 C75 118.1(7) yes
O74 C75 C76 108.0(7) yes
O74 C75 H751 110.4 no
C76 C75 H751 111.1 no
O74 C75 H752 108.7 no
C76 C75 H752 108.6 no
H751 C75 H752 110.0 no
C75 C76 O77 106.0(7) yes
C75 C76 H761 109.6 no
O77 C76 H761 110.0 no
C75 C76 H762 111.7 no
O77 C76 H762 110.7 no
H761 C76 H762 108.9 no
C76 O77 C78 115.1(6) yes
O77 C78 C79 111.9(8) yes
O77 C78 C83 128.0(7) yes
C79 C78 C83 119.9(6) yes
C78 C79 C80 120.0(6) yes
C78 C79 H791 120.3 no
C80 C79 H791 119.7 no
C79 C80 C81 120.1(6) yes
C79 C80 H801 119.9 no
C81 C80 H801 120.0 no
C80 C81 C82 119.9(6) yes
C80 C81 O84 114.8(8) yes
C82 C81 O84 125.3(8) yes
C81 C82 C83 120.1(6) yes
C81 C82 H821 120.4 no
C83 C82 H821 119.5 no
C82 C83 C78 120.0(6) yes
C82 C83 H831 119.2 no
C78 C83 H831 120.8 no
C81 O84 C85 117.2(8) yes
O84 C85 C86 108.6(10) yes
O84 C85 H852 110.6 no
C86 C85 H852 110.4 no
O84 C85 H851 109.7 no
C86 C85 H851 108.7 no
H852 C85 H851 108.9 no
C85 C86 N87 112.0(8) yes
C85 C86 H862 107.3 no
N87 C86 H862 107.9 no
C85 C86 H861 110.0 no
N87 C86 H861 110.2 no
H862 C86 H861 109.3 no
C86 N87 N88 120.9(8) yes
C86 N87 C91 127.6(10) yes
N88 N87 C91 111.4(8) yes
N87 N88 N89 107.6(8) yes
N88 N89 C90 107.5(8) yes
C48 C90 N89 119.2(8) yes
C48 C90 C91 130.8(8) yes
N89 C90 C91 110.0(8) yes
C90 C91 N87 103.4(9) yes
C90 C91 I92 132.0(7) yes
N87 C91 I92 124.6(7) yes
C91 I92 Cl93 167.5(2) yes
I56 Cl93 I92 73.83(6) yes

loop_
_geom_bond_atom_site_label_1
_geom_bond_atom_site_label_2
_geom_bond_distance
_geom_bond_publ_flag
C1 C2 1.393(8) yes
C1 C6 1.398(8) yes
C1 H11 0.935 no
C2 C3 1.399(8) yes
C2 H21 0.929 no
C3 C4 1.402(8) yes
C3 C7 1.512(13) yes
C4 C5 1.397(8) yes
C4 H41 0.931 no
C5 C6 1.400(8) yes
C5 C42 1.518(13) yes
C6 H61 0.933 no
C7 O8 1.224(12) yes
C7 N9 1.350(12) yes
N9 C10 1.450(14) yes
N9 H91 0.857 no
C10 C11 1.488(14) yes
C10 H101 0.969 no
C10 H102 0.966 no
C11 O12 1.415(12) yes
C11 H111 0.972 no
C11 H112 0.983 no
O12 C13 1.384(9) yes
C13 C14 1.395(8) yes
C13 C18 1.393(8) yes
C14 C15 1.395(8) yes
C14 H141 0.931 no
C15 C16 1.386(8) yes
C15 H151 0.932 no
C16 C17 1.398(8) yes
C16 O19 1.385(9) yes
C17 C18 1.392(8) yes
C17 H171 0.931 no
C18 H181 0.939 no
O19 C20 1.417(11) yes
C20 C21 1.488(13) yes
C20 H201 0.974 no
C20 H202 0.970 no
C21 O22 1.417(10) yes
C21 H211 0.968 no
C21 H212 0.974 no
O22 C23 1.437(10) yes
C23 C24 1.492(12) yes
C23 H231 0.972 no
C23 H232 0.972 no
C24 O25 1.439(10) yes
C24 H241 0.970 no
C24 H242 0.968 no
O25 C26 1.389(10) yes
C26 C27 1.532(13) yes
C26 H261 0.969 no
C26 H262 0.977 no
C27 O28 1.406(11) yes
C27 H271 0.969 no
C27 H272 0.967 no
O28 C29 1.417(10) yes
C29 C30 1.498(13) yes
C29 H291 0.976 no
C29 H292 0.972 no
C30 O31 1.430(12) yes
C30 H302 0.965 no
C30 H301 0.971 no
O31 C32 1.382(9) yes
C32 C33 1.394(8) yes
C32 C37 1.390(8) yes
C33 C34 1.398(8) yes
C33 H331 0.928 no
C34 C35 1.391(8) yes
C34 H341 0.933 no
C35 C36 1.397(8) yes
C35 O38 1.388(10) yes
C36 C37 1.390(8) yes
C36 H361 0.929 no
C37 H371 0.931 no
O38 C39 1.400(15) yes
C39 C40 1.545(14) yes
C39 H391 0.966 no
C39 H392 0.969 no
C40 N41 1.472(14) yes
C40 H401 0.963 no
C40 H402 0.972 no
N41 C42 1.336(13) yes
N41 H411 0.860 no
C42 O43 1.237(13) yes
N44 C45 1.370(7) yes
N44 C49 1.378(7) yes
N44 C50 1.445(11) yes
C45 C46 1.394(7) yes
C45 H451 0.928 no
C46 C47 1.404(7) yes
C46 C51 1.471(11) yes
C47 C48 1.402(8) yes
C47 H471 0.934 no
C48 C49 1.390(8) yes
C48 C90 1.479(10) yes
C49 H491 0.929 no
C50 H502 0.956 no
C50 H501 0.959 no
C50 H503 0.961 no
C51 N52 1.386(10) yes
C51 C55 1.373(13) yes
N52 N53 1.316(11) yes
N53 N54 1.347(10) yes
N54 C55 1.363(11) yes
N54 C57 1.458(13) yes
C55 I56 2.100(9) yes
I56 Cl93 3.110(2) yes
C57 C58 1.532(15) yes
C57 H571 0.969 no
C57 H572 0.972 no
C58 O59 1.381(12) yes
C58 H581 0.973 no
C58 H582 0.972 no
O59 C60 1.385(11) yes
C60 C61 1.390(8) yes
C60 C65 1.390(8) yes
C61 C62 1.398(8) yes
C61 H611 0.942 no
C62 C63 1.399(8) yes
C62 H621 0.932 no
C63 C64 1.395(8) yes
C63 O66 1.388(12) yes
C64 C65 1.389(8) yes
C64 H641 0.928 no
C65 H651 0.928 no
O66 C67 1.418(8) yes
C67 C68 1.521(9) yes
C67 H672 0.964 no
C67 H671 0.971 no
C68 O69 1.430(9) yes
C68 H682 0.976 no
C68 H681 0.979 no
O69 C70 1.392(9) yes
C70 C71 1.516(9) yes
C70 H701 0.978 no
C70 H702 0.977 no
C71 C72 1.330(9) yes
C71 H711 0.942 no
C72 C73 1.553(9) yes
C72 H721 0.934 no
C73 O74 1.485(8) yes
C73 H731 0.972 no
C73 H732 0.971 no
O74 C75 1.433(9) yes
C75 C76 1.544(9) yes
C75 H751 0.975 no
C75 H752 0.976 no
C76 O77 1.440(8) yes
C76 H761 0.967 no
C76 H762 0.970 no
O77 C78 1.419(11) yes
C78 C79 1.402(8) yes
C78 C83 1.381(8) yes
C79 C80 1.390(8) yes
C79 H791 0.929 no
C80 C81 1.390(8) yes
C80 H801 0.936 no
C81 C82 1.389(8) yes
C81 O84 1.376(10) yes
C82 C83 1.399(8) yes
C82 H821 0.937 no
C83 H831 0.927 no
O84 C85 1.436(13) yes
C85 C86 1.486(15) yes
C85 H852 0.972 no
C85 H851 0.970 no
C86 N87 1.492(12) yes
C86 H862 0.971 no
C86 H861 0.968 no
N87 N88 1.353(12) yes
N87 C91 1.366(11) yes
N88 N89 1.324(10) yes
N89 C90 1.379(12) yes
C90 C91 1.370(13) yes
C91 I92 2.054(11) yes
I92 Cl93 3.305(3) yes

loop_
_geom_hbond_atom_site_label_D
_geom_hbond_atom_site_label_H
_geom_hbond_atom_site_label_A
_geom_hbond_site_symmetry_A
_geom_hbond_angle_DHA
_geom_hbond_distance_DH
_geom_hbond_distance_HA
_geom_hbond_distance_DA
_geom_hbond_publ_flag
C17 H171 O8 2_565 172.6 0.931 2.584 3.510(15) yes
C45 H451 O22 . 137.0 0.928 2.481 3.223(15) yes
C49 H491 O8 2_565 125.2 0.929 2.371 3.004(15) yes
C50 H502 O8 2_565 145.7 0.956 2.342 3.178(15) yes
C68 H681 O8 2_566 141.8 0.979 2.579 3.403(15) yes
C73 H731 O25 1_456 157.7 0.972 2.584 3.503(15) yes
C82 H821 O43 . 142.6 0.937 2.579 3.372(15) yes

loop_
_platon_squeeze_void_nr
_platon_squeeze_void_average_x
_platon_squeeze_void_average_y
_platon_squeeze_void_average_z
_platon_squeeze_void_volume
_platon_squeeze_void_count_electrons
_platon_squeeze_void_content
1 0.186 0.249 0.412 78 24 ' '
2 0.124 0.972 0.852 13 2 ' '
3 0.389 0.847 0.262 7 0 ' '
4 0.611 0.153 0.738 7 0 ' '
5 0.814 0.751 0.588 78 24 ' '
6 0.876 0.028 0.148 13 2 ' '
